data_4109154
loop_
_publ_author_name
'Britton K. Corkey'
'F. Dean Toste'

_publ_section_title
;
 Palladium-Catalyzed Enantioselective Cyclization of Silyloxy-1,6-Enynes
;
_journal_name_full 'Journal of the American Chemical Society'
_journal_page_first 2764
_journal_page_last 2765
_journal_paper_doi 10.1021/ja068723r
_journal_volume 129
_journal_year 2007
_chemical_formula_moiety 'C16 H21 Br O '
_chemical_formula_sum 'C16 H21 Br O'
_chemical_formula_weight 309.25
_space_group_IT_number 4
_symmetry_cell_setting monoclinic
_symmetry_Int_Tables_number 4
_symmetry_space_group_name_Hall 'P 2yb'
_symmetry_space_group_name_H-M 'P 1 21 1'
_audit_creation_date 'Thu Aug 24 11:15:51 2006'
_audit_creation_method 'by teXsan'
_cell_angle_alpha 90
_cell_angle_beta 93.678(6)
_cell_angle_gamma 90
_cell_formula_units_Z 2
_cell_length_a 10.060(4)
_cell_length_b 7.049(3)
_cell_length_c 10.340(4)
_cell_measurement_temperature 273.2
_cell_volume 731.7(5)
_computing_cell_refinement 'Rigaku/AFC Diffractometer Control'
_computing_data_collection 'Rigaku/AFC Diffractometer Control'
_computing_data_reduction teXsan
_computing_publication_material teXsan
_computing_structure_refinement teXsan
_computing_structure_solution SIR97
_diffrn_measured_fraction_theta_full 1.5618
_diffrn_measured_fraction_theta_max 1.5618
_diffrn_radiation_type 'Mo K\a'
_diffrn_radiation_wavelength 0.7107
_diffrn_reflns_av_R_equivalents 0.051
_diffrn_reflns_limit_h_max 12
_diffrn_reflns_limit_h_min 0
_diffrn_reflns_limit_k_max 8
_diffrn_reflns_limit_k_min -8
_diffrn_reflns_limit_l_max 12
_diffrn_reflns_limit_l_min -12
_diffrn_reflns_number 3564
_diffrn_reflns_theta_full 26.36
_diffrn_reflns_theta_max 26.36
_exptl_absorpt_coefficient_mu 2.804
_exptl_absorpt_correction_type none
_exptl_crystal_colour unknown
_exptl_crystal_density_diffrn 1.403
_exptl_crystal_description unknown
_exptl_crystal_F_000 320.00
_exptl_crystal_size_max 0.000
_exptl_crystal_size_mid 0.000
_exptl_crystal_size_min 0.000
_refine_diff_density_max 0.98
_refine_diff_density_min -0.51
_refine_ls_abs_structure_Flack 0.12(5)
_refine_ls_extinction_method none
_refine_ls_goodness_of_fit_ref 1.184
_refine_ls_hydrogen_treatment constr
_refine_ls_number_parameters 83
_refine_ls_number_reflns 1415
_refine_ls_R_factor_all 0.1289
_refine_ls_R_factor_gt 0.0667
_refine_ls_shift/su_max 0.9226
_refine_ls_structure_factor_coef F
_refine_ls_weighting_details 'w = 1/[\s^2^(Fo) + 0.00022|Fo|^2^]'
_refine_ls_weighting_scheme calc
_refine_ls_wR_factor_all 0.1104
_refine_ls_wR_factor_ref 0.0829
_reflns_number_gt 1415
_reflns_number_total 2543
_reflns_threshold_expression F^2^>3.0\s(F^2^)
_cod_data_source_file ja068723rsi20061205_012038.cif
_cod_data_source_block laure
_cod_original_sg_symbol_H-M 'P 21 '
_cod_original_formula_sum 'C16 H21 Br O '
_cod_database_code 4109154

loop_
_symmetry_equiv_pos_as_xyz
x,y,z
-x,1/2+y,-z

loop_
_atom_site_label
_atom_site_type_symbol
_atom_site_fract_x
_atom_site_fract_y
_atom_site_fract_z
_atom_site_U_iso_or_equiv
_atom_site_adp_type
_atom_site_occupancy
_atom_site_calc_flag
Br(1) Br -0.72731(9) -0.3313 -0.7012(1) 0.0402(3) Uani 1.00 d
O(1) O -0.1441(7) -0.315(3) -0.5346(7) 0.054(3) Uani 1.00 d
C(1) C -0.5446(7) -0.329(4) -0.6415(8) 0.024(2) Uiso 1.00 d
C(2) C -0.4513(8) -0.333(4) -0.7341(8) 0.025(2) Uiso 1.00 d
C(3) C -0.2804(8) -0.317(3) -0.5665(9) 0.031(3) Uiso 1.00 d
C(4) C -0.5100(8) -0.323(4) -0.5105(8) 0.028(2) Uiso 1.00 d
C(5) C -0.134(2) -0.139(2) -0.795(2) 0.044(4) Uiso 1.00 d
C(6) C -0.2118(8) -0.321(3) -0.8006(8) 0.024(2) Uiso 1.00 d
C(7) C -0.3747(9) -0.323(3) -0.4752(9) 0.036(2) Uiso 1.00 d
C(8) C -0.3155(7) -0.326(3) -0.7021(8) 0.024(2) Uiso 1.00 d
C(9) C -0.2673(9) -0.364(2) -0.9398(9) 0.031(3) Uiso 1.00 d
C(10) C -0.6098(9) -0.326(4) -0.4107(10) 0.043(2) Uiso 1.00 d
C(11) C -0.307(1) -0.566(2) -0.970(1) 0.056(4) Uiso 1.00 d
C(12) C -0.108(1) -0.488(2) -0.776(2) 0.040(4) Uiso 1.00 d
C(13) C -0.100(1) -0.330(5) -0.402(1) 0.056(3) Uiso 1.00 d
C(14) C -0.169(2) -0.490(2) -0.999(2) 0.061(4) Uiso 1.00 d
C(15) C -0.328(2) -0.199(2) -1.012(2) 0.062(4) Uiso 1.00 d
C(16) C -0.058(1) -0.540(2) -0.904(1) 0.047(3) Uiso 1.00 d
H(10) H -0.4814 -0.3326 -0.8231 0.0300 Uiso 1.00 calc
H(11) H -0.3462 -0.3247 -0.3858 0.0440 Uiso 1.00 calc
H(12) H -0.0381 -0.4497 -0.7227 0.0499 Uiso 1.00 calc
H(13) H -0.1528 -0.5954 -0.7456 0.0499 Uiso 1.00 calc
H(14) H 0.0198 -0.4719 -0.9193 0.0537 Uiso 1.00 calc
H(15) H -0.0397 -0.6736 -0.9067 0.0537 Uiso 1.00 calc
H(19) H -0.1326 -0.4534 -0.3704 0.0667 Uiso 1.00 calc
H(20) H -0.1333 -0.2350 -0.3520 0.0667 Uiso 1.00 calc
H(23) H -0.3826 -0.1283 -0.9553 0.0735 Uiso 1.00 calc
H(25) H -0.0056 -0.3361 -0.3928 0.0667 Uiso 1.00 calc
H(27) H -0.6599 -0.2148 -0.4159 0.0531 Uiso 1.00 calc
H(28) H -0.6683 -0.4342 -0.4253 0.0531 Uiso 1.00 calc
H(30) H -0.2596 -0.1164 -1.0382 0.0735 Uiso 1.00 calc
H(31) H -0.3812 -0.2398 -1.0846 0.0735 Uiso 1.00 calc
H(32) H -0.0875 -0.1241 -0.7128 0.0574 Uiso 1.00 calc
H(33) H -0.0751 -0.1319 -0.8615 0.0574 Uiso 1.00 calc
H(34) H -0.1967 -0.0328 -0.8056 0.0574 Uiso 1.00 calc
H(35) H -0.5657 -0.3397 -0.3270 0.0531 Uiso 1.00 calc
H(36) H -0.3148 -0.6564 -0.9010 0.0681 Uiso 1.00 calc
H(37) H -0.3702 -0.5959 -1.0383 0.0681 Uiso 1.00 calc
H(38) H -0.1497 -0.4703 -1.0858 0.0719 Uiso 1.00 calc

loop_
_atom_site_aniso_label
_atom_site_aniso_U_11
_atom_site_aniso_U_22
_atom_site_aniso_U_33
_atom_site_aniso_U_12
_atom_site_aniso_U_13
_atom_site_aniso_U_23
Br(1) 0.0238(5) 0.0483(6) 0.0498(7) 0.001(2) 0.0132(4) -0.005(2)
O(1) 0.035(4) 0.090(8) 0.034(4) 0.027(8) -0.012(3) -0.017(9)

loop_
_atom_type_symbol
_atom_type_description
_atom_type_scat_dispersion_real
_atom_type_scat_dispersion_imag
_atom_type_scat_source
C C 0.003 0.002
;International Tables for Crystallography
(1992, Vol. C, Tables 4.2.6.8 and 6.1.1.1)
;
H H 0.000 0.000
;International Tables for Crystallography
(1992, Vol. C, Table 6.1.1.2)
;
O O 0.011 0.006
;International Tables for Crystallography
(1992, Vol. C, Tables 4.2.6.8 and 6.1.1.1)
;
Br Br -0.290 2.459
;International Tables for Crystallography
(1992, Vol. C, Tables 4.2.6.8 and 6.1.1.1)
;
